data_7013883
loop_
_publ_author_name
'Basallote, Manuel G.'
'Estevan, Francisco'
'Feliz, Marta'
'Jes\'us Fern\'andez-Trujillo, M'
'Hoyos, Dora A.'
'Llusar, Rosa'
'Uriel, Santiago'
'Vicent, Cristian'

_publ_section_title
;
 Synthesis and structure of the incomplete cuboidal clusters
 [W3Se4H3(dmpe)3]+, [W3Se4H(3-x)(OH)x(dmpe)3]+ and
 [W3Se4(OH)3(dmpe)3]+, and the mechanism of the acid-assisted
 substitution of the coordinated hydrides.
;
_journal_issue 4
_journal_name_full 'Dalton transactions (Cambridge, England : 2003)'
_journal_page_first 530
_journal_page_last 536
_journal_paper_doi 10.1039/b315841a
_journal_year 2004
_chemical_formula_sum 'C42 H71 B P6 Se4 W3'
_chemical_formula_weight 1640.01
_chemical_name_systematic
;
?
;
_space_group_IT_number 14
_symmetry_cell_setting monoclinic
_symmetry_space_group_name_Hall '-P 2ybc'
_symmetry_space_group_name_H-M 'P 1 21/c 1'
_atom_sites_solution_hydrogens geom
_atom_sites_solution_primary direct
_atom_sites_solution_secondary difmap
_audit_creation_method SHELXL-97
_cell_angle_alpha 90.00
_cell_angle_beta 98.730(12)
_cell_angle_gamma 90.00
_cell_formula_units_Z 4
_cell_length_a 15.081(6)
_cell_length_b 11.364(5)
_cell_length_c 33.098(16)
_cell_measurement_temperature 293(2)
_cell_volume 5607(4)
_computing_cell_refinement 'Bruker SMART'
_computing_data_collection 'Bruker SMART'
_computing_data_reduction 'Bruker SHELXTL'
_computing_molecular_graphics 'Bruker SHELXTL'
_computing_publication_material 'Bruker SHELXTL'
_computing_structure_refinement 'SHELXL-97 (Sheldrick, 1997)'
_computing_structure_solution 'SHELXS-97 (Sheldrick, 1990)'
_diffrn_ambient_temperature 293(2)
_diffrn_measured_fraction_theta_full 1.000
_diffrn_measured_fraction_theta_max 1.000
_diffrn_measurement_device_type 'CCD area detector'
_diffrn_measurement_method 'phi and omega scans'
_diffrn_radiation_monochromator graphite
_diffrn_radiation_source 'fine-focus sealed tube'
_diffrn_radiation_type MoK\a
_diffrn_radiation_wavelength 0.71073
_diffrn_reflns_av_R_equivalents 0.1280
_diffrn_reflns_av_sigmaI/netI 0.1457
_diffrn_reflns_limit_h_max 17
_diffrn_reflns_limit_h_min -16
_diffrn_reflns_limit_k_max 13
_diffrn_reflns_limit_k_min -13
_diffrn_reflns_limit_l_max 24
_diffrn_reflns_limit_l_min -39
_diffrn_reflns_number 31351
_diffrn_reflns_theta_full 25.00
_diffrn_reflns_theta_max 25.00
_diffrn_reflns_theta_min 1.24
_exptl_absorpt_coefficient_mu 8.934
_exptl_absorpt_correction_type 'Bruker SADABS'
_exptl_crystal_colour prism
_exptl_crystal_density_diffrn 1.943
_exptl_crystal_density_method 'not measured'
_exptl_crystal_description needle
_exptl_crystal_F_000 3104
_exptl_crystal_size_max 0.30
_exptl_crystal_size_mid 0.14
_exptl_crystal_size_min 0.13
_refine_diff_density_max 1.749
_refine_diff_density_min -1.495
_refine_diff_density_rms 0.319
_refine_ls_extinction_method none
_refine_ls_goodness_of_fit_ref 0.991
_refine_ls_hydrogen_treatment mixed
_refine_ls_matrix_type full
_refine_ls_number_parameters 505
_refine_ls_number_reflns 9883
_refine_ls_number_restraints 0
_refine_ls_restrained_S_all 0.991
_refine_ls_R_factor_all 0.1291
_refine_ls_R_factor_gt 0.0572
_refine_ls_shift/su_max 0.001
_refine_ls_shift/su_mean 0.000
_refine_ls_structure_factor_coef Fsqd
_refine_ls_weighting_details 'calc w=1/[\s^2^(Fo^2^)+(0.0637P)^2^+0.0000P] where P=(Fo^2^+2Fc^2^)/3'
_refine_ls_weighting_scheme calc
_refine_ls_wR_factor_gt 0.1159
_refine_ls_wR_factor_ref 0.1553
_reflns_number_gt 5514
_reflns_number_total 9883
_reflns_threshold_expression >2sigma(I)
_cod_data_source_file b315841a.txt
_cod_data_source_block '[W3Se4H3(dmpe)3]BPh4'
_cod_depositor_comments
;
The following automatic conversions were performed:
'_symmetry_cell_setting' value 'Monoclinic' changed to 'monoclinic'
according to '/home/saulius/struct/CIF-dictionaries/cif_core.dic'
dictionary named 'cif_core.dic' version 2.4.1 from 2010-06-29.

Automatic conversion script
Id: cif_fix_enum 1527 2010-12-29 10:47:43Z saulius 
;
_cod_original_sg_symbol_H-M P2(1)/c
_cod_database_code 7013883

loop_
_symmetry_equiv_pos_as_xyz
'x, y, z'
'-x, y+1/2, -z+1/2'
'-x, -y, -z'
'x, -y-1/2, z-1/2'

loop_
_atom_site_label
_atom_site_type_symbol
_atom_site_fract_x
_atom_site_fract_y
_atom_site_fract_z
_atom_site_U_iso_or_equiv
_atom_site_adp_type
_atom_site_occupancy
_atom_site_symmetry_multiplicity
_atom_site_calc_flag
_atom_site_refinement_flags
_atom_site_disorder_assembly
_atom_site_disorder_group
W1 W 0.84721(4) 0.92752(6) 0.17907(2) 0.02943(19) Uani 1 1 d . . .
W2 W 0.94403(4) 0.98720(5) 0.11535(2) 0.0325(2) Uani 1 1 d . . .
W3 W 0.79287(4) 1.12036(6) 0.12789(2) 0.03123(19) Uani 1 1 d . . .
Se1 Se 0.78725(11) 0.91081(14) 0.10485(5) 0.0376(4) Uani 1 1 d . . .
Se2 Se 1.01196(11) 0.93822(16) 0.18613(6) 0.0405(4) Uani 1 1 d . . .
Se3 Se 0.93499(11) 1.20364(14) 0.11282(6) 0.0458(5) Uani 1 1 d . . .
Se4 Se 0.80366(12) 1.12180(14) 0.20282(6) 0.0400(4) Uani 1 1 d . . .
P1 P 0.8759(3) 0.8656(4) 0.25203(14) 0.0416(12) Uani 1 1 d . . .
P2 P 0.6941(3) 0.8485(4) 0.18821(16) 0.0434(12) Uani 1 1 d . . .
P3 P 1.0991(3) 1.0197(4) 0.10038(17) 0.0487(13) Uani 1 1 d . . .
P4 P 0.9847(4) 0.7837(4) 0.09448(16) 0.0490(13) Uani 1 1 d . . .
P5 P 0.7444(3) 1.3271(4) 0.13282(17) 0.0454(13) Uani 1 1 d . . .
P6 P 0.7188(3) 1.1591(4) 0.05564(16) 0.0516(14) Uani 1 1 d . . .
C1 C 0.9456(15) 0.7380(18) 0.2637(7) 0.090(8) Uani 1 1 d . . .
H1A H 1.0027 0.7510 0.2549 0.136 Uiso 1 1 calc R . .
H1B H 0.9171 0.6708 0.2497 0.136 Uiso 1 1 calc R . .
H1C H 0.9543 0.7241 0.2926 0.136 Uiso 1 1 calc R . .
C2 C 0.9236(13) 0.9731(16) 0.2912(6) 0.069(7) Uani 1 1 d . . .
H2A H 0.8897 1.0448 0.2876 0.103 Uiso 1 1 calc R . .
H2B H 0.9849 0.9887 0.2884 0.103 Uiso 1 1 calc R . .
H2C H 0.9209 0.9416 0.3179 0.103 Uiso 1 1 calc R . .
C3 C 0.7688(13) 0.830(2) 0.2692(6) 0.078(7) Uani 1 1 d . . .
H3A H 0.7802 0.7742 0.2917 0.094 Uiso 1 1 calc R . .
H3B H 0.7445 0.9007 0.2795 0.094 Uiso 1 1 calc R . .
C4 C 0.7048(17) 0.782(3) 0.2391(7) 0.114(10) Uani 1 1 d . . .
H4A H 0.6470 0.7868 0.2484 0.137 Uiso 1 1 calc R . .
H4B H 0.7184 0.6990 0.2365 0.137 Uiso 1 1 calc R . .
C5 C 0.6017(12) 0.9411(19) 0.1870(8) 0.097(9) Uani 1 1 d . . .
H5A H 0.6186 1.0096 0.2033 0.145 Uiso 1 1 calc R . .
H5B H 0.5545 0.9003 0.1976 0.145 Uiso 1 1 calc R . .
H5C H 0.5810 0.9647 0.1593 0.145 Uiso 1 1 calc R . .
C6 C 0.6513(13) 0.7287(16) 0.1557(7) 0.071(7) Uani 1 1 d . . .
H6A H 0.6981 0.6721 0.1545 0.106 Uiso 1 1 calc R . .
H6B H 0.6304 0.7579 0.1287 0.106 Uiso 1 1 calc R . .
H6C H 0.6025 0.6920 0.1664 0.106 Uiso 1 1 calc R . .
C7 C 1.1762(11) 1.1007(18) 0.1364(7) 0.073(7) Uani 1 1 d . . .
H7A H 1.1517 1.1770 0.1404 0.109 Uiso 1 1 calc R . .
H7B H 1.2320 1.1094 0.1261 0.109 Uiso 1 1 calc R . .
H7C H 1.1862 1.0592 0.1619 0.109 Uiso 1 1 calc R . .
C8 C 1.1090(13) 1.0924(17) 0.0507(7) 0.073(7) Uani 1 1 d . . .
H8A H 1.0699 1.0541 0.0291 0.110 Uiso 1 1 calc R . .
H8B H 1.1698 1.0869 0.0456 0.110 Uiso 1 1 calc R . .
H8C H 1.0923 1.1738 0.0520 0.110 Uiso 1 1 calc R . .
C9 C 1.1529(12) 0.8814(18) 0.0959(8) 0.078(8) Uani 1 1 d . . .
H9A H 1.2039 0.8923 0.0816 0.094 Uiso 1 1 calc R . .
H9B H 1.1750 0.8511 0.1229 0.094 Uiso 1 1 calc R . .
C10 C 1.0881(15) 0.7926(17) 0.0727(7) 0.079(8) Uani 1 1 d . . .
H10A H 1.1164 0.7157 0.0739 0.095 Uiso 1 1 calc R . .
H10B H 1.0745 0.8158 0.0443 0.095 Uiso 1 1 calc R . .
C11 C 1.0066(17) 0.6693(16) 0.1320(8) 0.102(9) Uani 1 1 d . . .
H11A H 1.0468 0.6980 0.1551 0.153 Uiso 1 1 calc R . .
H11B H 1.0333 0.6032 0.1203 0.153 Uiso 1 1 calc R . .
H11C H 0.9513 0.6454 0.1405 0.153 Uiso 1 1 calc R . .
C12 C 0.9071(15) 0.710(2) 0.0554(7) 0.097(9) Uani 1 1 d . . .
H12A H 0.8887 0.7635 0.0332 0.146 Uiso 1 1 calc R . .
H12B H 0.8554 0.6846 0.0668 0.146 Uiso 1 1 calc R . .
H12C H 0.9360 0.6431 0.0454 0.146 Uiso 1 1 calc R . .
C13 C 0.8222(12) 1.4324(17) 0.1582(7) 0.079(7) Uani 1 1 d . . .
H13A H 0.8786 1.4251 0.1483 0.119 Uiso 1 1 calc R . .
H13B H 0.8308 1.4181 0.1871 0.119 Uiso 1 1 calc R . .
H13C H 0.7990 1.5104 0.1527 0.119 Uiso 1 1 calc R . .
C14 C 0.6437(12) 1.3532(17) 0.1538(7) 0.073(7) Uani 1 1 d . . .
H14A H 0.5972 1.3020 0.1409 0.110 Uiso 1 1 calc R . .
H14B H 0.6255 1.4337 0.1491 0.110 Uiso 1 1 calc R . .
H14C H 0.6544 1.3381 0.1827 0.110 Uiso 1 1 calc R . .
C15 C 0.7176(14) 1.3856(15) 0.0798(7) 0.071(7) Uani 1 1 d . . .
H15A H 0.6846 1.4588 0.0801 0.085 Uiso 1 1 calc R . .
H15B H 0.7729 1.4018 0.0692 0.085 Uiso 1 1 calc R . .
C16 C 0.6625(13) 1.2979(15) 0.0528(6) 0.061(6) Uani 1 1 d . . .
H16A H 0.6535 1.3259 0.0247 0.073 Uiso 1 1 calc R . .
H16B H 0.6042 1.2891 0.0614 0.073 Uiso 1 1 calc R . .
C17 C 0.7849(14) 1.169(2) 0.0155(6) 0.078(7) Uani 1 1 d . . .
H17A H 0.8184 1.0979 0.0143 0.118 Uiso 1 1 calc R . .
H17B H 0.8255 1.2345 0.0206 0.118 Uiso 1 1 calc R . .
H17C H 0.7463 1.1809 -0.0101 0.118 Uiso 1 1 calc R . .
C18 C 0.6251(14) 1.0617(19) 0.0340(7) 0.093(9) Uani 1 1 d . . .
H18A H 0.5860 1.0496 0.0539 0.139 Uiso 1 1 calc R . .
H18B H 0.6486 0.9874 0.0268 0.139 Uiso 1 1 calc R . .
H18C H 0.5922 1.0977 0.0101 0.139 Uiso 1 1 calc R . .
B1 B 0.6357(13) 1.0033(17) 0.3883(6) 0.038(5) Uani 1 1 d . . .
C50 C 0.6313(12) 1.0644(16) 0.3437(6) 0.046(5) Uani 1 1 d . . .
C51 C 0.5535(14) 1.067(2) 0.3159(7) 0.073(7) Uani 1 1 d . . .
H51 H 0.5033 1.0281 0.3222 0.087 Uiso 1 1 calc R . .
C52 C 0.547(2) 1.126(3) 0.2791(8) 0.109(11) Uani 1 1 d . . .
H52 H 0.4953 1.1171 0.2599 0.130 Uiso 1 1 calc R . .
C53 C 0.618(3) 1.200(3) 0.2702(10) 0.153(18) Uani 1 1 d . . .
H53 H 0.6142 1.2454 0.2465 0.184 Uiso 1 1 calc R . .
C54 C 0.688(2) 1.199(3) 0.2976(9) 0.104(10) Uani 1 1 d . . .
H54 H 0.7354 1.2466 0.2924 0.125 Uiso 1 1 calc R . .
C55 C 0.7029(16) 1.1351(15) 0.3342(6) 0.061(6) Uani 1 1 d . . .
H55 H 0.7574 1.1390 0.3516 0.073 Uiso 1 1 calc R . .
C56 C 0.6085(11) 0.8626(15) 0.3851(5) 0.041(4) Uani 1 1 d . . .
C57 C 0.6102(13) 0.789(2) 0.4224(8) 0.079(7) Uani 1 1 d . . .
H57 H 0.6229 0.8249 0.4478 0.095 Uiso 1 1 calc R . .
C58 C 0.5948(12) 0.6744(18) 0.4211(8) 0.069(7) Uani 1 1 d . . .
H58 H 0.5968 0.6348 0.4458 0.083 Uiso 1 1 calc R . .
C59 C 0.5757(16) 0.6094(19) 0.3855(9) 0.088(9) Uani 1 1 d . . .
H59 H 0.5644 0.5290 0.3857 0.106 Uiso 1 1 calc R . .
C60 C 0.5746(11) 0.6704(19) 0.3500(8) 0.073(8) Uani 1 1 d . . .
H60 H 0.5628 0.6292 0.3255 0.087 Uiso 1 1 calc R . .
C61 C 0.5907(11) 0.7956(18) 0.3483(6) 0.056(5) Uani 1 1 d . . .
H61 H 0.5895 0.8325 0.3232 0.067 Uiso 1 1 calc R . .
C62 C 0.5729(11) 1.0866(13) 0.4139(5) 0.038(4) Uani 1 1 d . . .
C63 C 0.5837(13) 1.2087(15) 0.4134(6) 0.059(6) Uani 1 1 d . . .
H63 H 0.6243 1.2426 0.3984 0.071 Uiso 1 1 calc R . .
C64 C 0.5329(14) 1.2796(17) 0.4360(6) 0.062(7) Uani 1 1 d . . .
H64 H 0.5415 1.3605 0.4353 0.074 Uiso 1 1 calc R . .
C65 C 0.4723(14) 1.239(2) 0.4585(6) 0.061(6) Uani 1 1 d . . .
H65 H 0.4412 1.2882 0.4738 0.073 Uiso 1 1 calc R . .
C66 C 0.4595(13) 1.1185(19) 0.4576(6) 0.060(6) Uani 1 1 d . . .
H66 H 0.4158 1.0862 0.4713 0.072 Uiso 1 1 calc R . .
C67 C 0.5112(12) 1.0429(19) 0.4362(7) 0.063(6) Uani 1 1 d . . .
H67 H 0.5030 0.9620 0.4374 0.076 Uiso 1 1 calc R . .
C68 C 0.7401(11) 0.9962(12) 0.4147(6) 0.042(5) Uani 1 1 d . . .
C69 C 0.7645(11) 1.0278(15) 0.4539(6) 0.046(5) Uani 1 1 d . . .
H69 H 0.7217 1.0634 0.4674 0.055 Uiso 1 1 calc R . .
C70 C 0.8499(12) 1.0104(17) 0.4756(6) 0.055(5) Uani 1 1 d . . .
H70 H 0.8635 1.0374 0.5024 0.066 Uiso 1 1 calc R . .
C71 C 0.9138(14) 0.9541(16) 0.4580(7) 0.063(6) Uani 1 1 d . . .
H71 H 0.9702 0.9369 0.4724 0.075 Uiso 1 1 calc R . .
C72 C 0.8901(12) 0.9244(16) 0.4176(7) 0.055(5) Uani 1 1 d . . .
H72 H 0.9333 0.8902 0.4041 0.067 Uiso 1 1 calc R . .
C73 C 0.8073(11) 0.9420(15) 0.3966(6) 0.044(5) Uani 1 1 d . . .
H73 H 0.7947 0.9176 0.3695 0.053 Uiso 1 1 calc R . .

loop_
_atom_site_aniso_label
_atom_site_aniso_U_11
_atom_site_aniso_U_22
_atom_site_aniso_U_33
_atom_site_aniso_U_23
_atom_site_aniso_U_13
_atom_site_aniso_U_12
W1 0.0329(4) 0.0297(4) 0.0264(4) 0.0006(3) 0.0071(3) 0.0010(3)
W2 0.0382(4) 0.0304(4) 0.0320(4) -0.0005(3) 0.0150(3) 0.0035(3)
W3 0.0319(4) 0.0300(4) 0.0332(4) 0.0039(3) 0.0096(3) 0.0018(3)
Se1 0.0483(10) 0.0373(10) 0.0267(10) 0.0015(8) 0.0036(8) -0.0048(8)
Se2 0.0343(9) 0.0511(11) 0.0360(11) -0.0027(9) 0.0056(8) 0.0058(8)
Se3 0.0426(10) 0.0307(9) 0.0704(15) 0.0028(9) 0.0283(10) -0.0006(8)
Se4 0.0454(10) 0.0379(10) 0.0382(11) -0.0044(8) 0.0112(9) 0.0040(8)
P1 0.043(3) 0.050(3) 0.031(3) 0.005(2) 0.004(2) 0.002(2)
P2 0.035(3) 0.050(3) 0.045(3) 0.010(2) 0.004(2) -0.001(2)
P3 0.044(3) 0.050(3) 0.057(4) -0.003(3) 0.026(3) 0.005(2)
P4 0.075(4) 0.033(3) 0.045(3) -0.011(2) 0.027(3) 0.002(2)
P5 0.038(3) 0.041(3) 0.061(4) 0.007(2) 0.016(3) 0.005(2)
P6 0.061(3) 0.050(3) 0.044(3) 0.013(2) 0.008(3) 0.014(3)
C1 0.109(19) 0.076(16) 0.079(19) 0.002(14) -0.010(16) 0.024(14)
C2 0.078(15) 0.055(13) 0.069(16) 0.028(11) -0.007(12) 0.000(11)
C3 0.069(15) 0.14(2) 0.036(14) 0.032(14) 0.027(12) -0.017(14)
C4 0.11(2) 0.17(3) 0.057(18) 0.042(18) 0.020(16) -0.05(2)
C5 0.038(12) 0.087(17) 0.17(3) -0.005(17) 0.040(15) 0.011(12)
C6 0.070(14) 0.053(13) 0.086(18) -0.004(12) 0.002(13) -0.011(11)
C7 0.042(12) 0.098(17) 0.081(18) -0.006(13) 0.018(11) -0.029(11)
C8 0.059(13) 0.069(15) 0.10(2) 0.002(13) 0.050(13) -0.007(11)
C9 0.035(11) 0.072(15) 0.14(2) -0.005(15) 0.036(13) 0.008(11)
C10 0.15(2) 0.047(12) 0.064(16) 0.003(11) 0.074(16) 0.033(14)
C11 0.17(3) 0.032(12) 0.13(2) -0.008(13) 0.09(2) 0.001(14)
C12 0.102(19) 0.095(19) 0.10(2) -0.038(16) 0.020(17) -0.009(15)
C13 0.055(13) 0.072(15) 0.11(2) 0.002(14) -0.008(13) 0.007(12)
C14 0.063(14) 0.053(13) 0.11(2) -0.002(12) 0.034(14) 0.017(11)
C15 0.081(15) 0.040(11) 0.100(19) 0.030(12) 0.043(14) 0.043(11)
C16 0.083(15) 0.047(12) 0.047(14) 0.015(10) -0.009(12) 0.022(11)
C17 0.101(17) 0.110(18) 0.027(13) 0.009(12) 0.020(12) 0.032(15)
C18 0.095(18) 0.084(17) 0.09(2) 0.033(14) -0.029(15) -0.004(14)
B1 0.044(12) 0.048(12) 0.021(11) -0.007(9) 0.002(9) 0.001(10)
C50 0.037(10) 0.058(12) 0.051(13) -0.004(10) 0.030(10) 0.000(9)
C51 0.050(13) 0.115(19) 0.058(16) 0.017(14) 0.021(12) 0.034(13)
C52 0.13(3) 0.16(3) 0.038(17) -0.008(17) 0.013(17) 0.07(2)
C53 0.27(6) 0.15(3) 0.07(3) 0.03(2) 0.11(3) 0.04(4)
C54 0.15(3) 0.10(2) 0.07(2) -0.012(19) 0.03(2) -0.02(2)
C55 0.107(18) 0.044(11) 0.033(13) 0.002(10) 0.018(12) 0.012(12)
C56 0.039(10) 0.054(11) 0.031(11) -0.014(9) 0.010(9) 0.006(9)
C57 0.069(15) 0.075(17) 0.09(2) 0.027(14) 0.016(14) -0.003(13)
C58 0.055(13) 0.048(13) 0.10(2) 0.004(13) 0.001(13) -0.013(11)
C59 0.10(2) 0.042(13) 0.11(2) 0.013(15) -0.015(18) 0.003(13)
C60 0.024(10) 0.067(15) 0.12(2) -0.060(15) -0.004(12) -0.012(10)
C61 0.037(11) 0.087(16) 0.043(13) 0.000(11) 0.007(10) 0.008(10)
C62 0.033(10) 0.036(10) 0.040(11) -0.005(8) -0.006(9) 0.003(8)
C63 0.080(15) 0.044(12) 0.061(15) 0.012(10) 0.036(12) 0.007(11)
C64 0.082(15) 0.058(13) 0.040(13) -0.040(11) -0.009(12) 0.031(12)
C65 0.064(14) 0.092(18) 0.028(12) -0.013(11) 0.012(11) 0.026(13)
C66 0.055(13) 0.080(16) 0.051(14) -0.008(12) 0.027(11) -0.006(12)
C67 0.039(11) 0.074(14) 0.085(18) -0.009(12) 0.032(12) 0.008(10)
C68 0.054(11) 0.008(8) 0.061(14) 0.004(8) 0.002(10) 0.004(8)
C69 0.046(11) 0.056(12) 0.037(12) 0.005(9) 0.009(10) 0.017(9)
C70 0.045(12) 0.078(14) 0.040(13) 0.020(11) -0.002(10) 0.008(11)
C71 0.052(13) 0.043(12) 0.09(2) 0.011(12) 0.004(13) 0.009(10)
C72 0.044(12) 0.055(12) 0.071(17) 0.005(11) 0.021(11) 0.003(10)
C73 0.040(11) 0.048(11) 0.047(13) -0.005(9) 0.010(9) 0.004(9)

loop_
_atom_type_symbol
_atom_type_description
_atom_type_scat_dispersion_real
_atom_type_scat_dispersion_imag
_atom_type_scat_source
C C 0.0033 0.0016 'International Tables Vol C Tables 4.2.6.8 and 6.1.1.4'
H H 0.0000 0.0000 'International Tables Vol C Tables 4.2.6.8 and 6.1.1.4'
B B 0.0013 0.0007 'International Tables Vol C Tables 4.2.6.8 and 6.1.1.4'
P P 0.1023 0.0942 'International Tables Vol C Tables 4.2.6.8 and 6.1.1.4'
Se Se -0.0929 2.2259 'International Tables Vol C Tables 4.2.6.8 and 6.1.1.4'
W W -0.8490 6.8722 'International Tables Vol C Tables 4.2.6.8 and 6.1.1.4'

loop_
_geom_angle_atom_site_label_1
_geom_angle_atom_site_label_2
_geom_angle_atom_site_label_3
_geom_angle
_geom_angle_site_symmetry_1
_geom_angle_site_symmetry_3
_geom_angle_publ_flag
Se2 W1 Se4 103.84(6) . . ?
Se2 W1 P1 84.13(12) . . ?
Se4 W1 P1 87.67(12) . . ?
Se2 W1 Se1 107.88(7) . . ?
Se4 W1 Se1 107.94(6) . . ?
P1 W1 Se1 156.65(12) . . ?
Se2 W1 P2 158.28(11) . . ?
Se4 W1 P2 89.30(12) . . ?
P1 W1 P2 79.14(15) . . ?
Se1 W1 P2 83.68(12) . . ?
Se2 W1 W3 102.47(5) . . ?
Se4 W1 W3 55.07(5) . . ?
P1 W1 W3 142.72(11) . . ?
Se1 W1 W3 55.76(5) . . ?
P2 W1 W3 99.23(11) . . ?
Se2 W1 W2 55.28(5) . . ?
Se4 W1 W2 102.47(5) . . ?
P1 W1 W2 139.38(11) . . ?
Se1 W1 W2 55.51(5) . . ?
P2 W1 W2 139.19(12) . . ?
W3 W1 W2 59.99(3) . . ?
Se3 W2 Se2 105.64(7) . . ?
Se3 W2 P3 83.92(12) . . ?
Se2 W2 P3 87.44(14) . . ?
Se3 W2 Se1 107.24(6) . . ?
Se2 W2 Se1 107.53(6) . . ?
P3 W2 Se1 157.40(13) . . ?
Se3 W2 P4 157.33(13) . . ?
Se2 W2 P4 88.28(13) . . ?
P3 W2 P4 78.83(17) . . ?
Se1 W2 P4 84.68(13) . . ?
Se3 W2 W3 55.06(5) . . ?
Se2 W2 W3 102.07(5) . . ?
P3 W2 W3 138.98(12) . . ?
Se1 W2 W3 55.69(5) . . ?
P4 W2 W3 140.37(13) . . ?
Se3 W2 W1 103.46(5) . . ?
Se2 W2 W1 54.93(5) . . ?
P3 W2 W1 142.35(13) . . ?
Se1 W2 W1 55.49(5) . . ?
P4 W2 W1 99.17(12) . . ?
W3 W2 W1 59.84(3) . . ?
Se4 W3 Se3 105.98(7) . . ?
Se4 W3 P5 84.39(13) . . ?
Se3 W3 P5 85.62(12) . . ?
Se4 W3 Se1 107.94(6) . . ?
Se3 W3 Se1 107.15(6) . . ?
P5 W3 Se1 158.28(12) . . ?
Se4 W3 P6 155.14(13) . . ?
Se3 W3 P6 90.84(14) . . ?
P5 W3 P6 78.68(17) . . ?
Se1 W3 P6 83.52(12) . . ?
Se4 W3 W1 55.25(5) . . ?
Se3 W3 W1 103.79(5) . . ?
P5 W3 W1 139.63(13) . . ?
Se1 W3 W1 55.58(5) . . ?
P6 W3 W1 138.92(12) . . ?
Se4 W3 W2 102.76(5) . . ?
Se3 W3 W2 55.12(5) . . ?
P5 W3 W2 140.67(11) . . ?
Se1 W3 W2 55.53(5) . . ?
P6 W3 W2 101.88(13) . . ?
W1 W3 W2 60.17(3) . . ?
W1 Se1 W2 69.00(5) . . ?
W1 Se1 W3 68.66(5) . . ?
W2 Se1 W3 68.78(5) . . ?
W1 Se2 W2 69.79(5) . . ?
W3 Se3 W2 69.81(5) . . ?
W3 Se4 W1 69.69(5) . . ?
C1 P1 C3 105.5(11) . . ?
C1 P1 C2 103.3(9) . . ?
C3 P1 C2 101.4(10) . . ?
C1 P1 W1 116.5(8) . . ?
C3 P1 W1 109.4(7) . . ?
C2 P1 W1 119.1(6) . . ?
C5 P2 C6 103.3(10) . . ?
C5 P2 C4 103.3(13) . . ?
C6 P2 C4 102.2(12) . . ?
C5 P2 W1 121.5(8) . . ?
C6 P2 W1 116.6(7) . . ?
C4 P2 W1 107.5(8) . . ?
C9 P3 C7 104.5(10) . . ?
C9 P3 C8 102.6(11) . . ?
C7 P3 C8 103.2(10) . . ?
C9 P3 W2 109.8(7) . . ?
C7 P3 W2 118.6(7) . . ?
C8 P3 W2 116.4(6) . . ?
C11 P4 C12 101.0(11) . . ?
C11 P4 C10 103.7(10) . . ?
C12 P4 C10 104.1(11) . . ?
C11 P4 W2 120.2(7) . . ?
C12 P4 W2 117.5(8) . . ?
C10 P4 W2 108.5(6) . . ?
C14 P5 C13 104.0(10) . . ?
C14 P5 C15 103.4(9) . . ?
C13 P5 C15 103.6(10) . . ?
C14 P5 W3 117.4(7) . . ?
C13 P5 W3 119.0(6) . . ?
C15 P5 W3 107.5(6) . . ?
C17 P6 C16 102.6(10) . . ?
C17 P6 C18 103.3(12) . . ?
C16 P6 C18 100.3(10) . . ?
C17 P6 W3 120.1(7) . . ?
C16 P6 W3 110.1(7) . . ?
C18 P6 W3 117.7(7) . . ?
C4 C3 P1 114.4(17) . . ?
C3 C4 P2 116.9(18) . . ?
C10 C9 P3 111.0(13) . . ?
C9 C10 P4 111.1(14) . . ?
C16 C15 P5 110.2(13) . . ?
C15 C16 P6 109.8(12) . . ?
C50 B1 C56 112.4(14) . . ?
C50 B1 C62 105.8(14) . . ?
C56 B1 C62 115.5(15) . . ?
C50 B1 C68 113.4(15) . . ?
C56 B1 C68 101.0(13) . . ?
C62 B1 C68 108.9(13) . . ?
C51 C50 C55 115.9(19) . . ?
C51 C50 B1 122.1(17) . . ?
C55 C50 B1 121.1(16) . . ?
C52 C51 C50 123(2) . . ?
C51 C52 C53 121(3) . . ?
C54 C53 C52 114(3) . . ?
C53 C54 C55 128(3) . . ?
C54 C55 C50 117(2) . . ?
C61 C56 C57 112.5(18) . . ?
C61 C56 B1 125.8(17) . . ?
C57 C56 B1 121.4(16) . . ?
C58 C57 C56 123(2) . . ?
C57 C58 C59 124(2) . . ?
C60 C59 C58 116(2) . . ?
C59 C60 C61 124(2) . . ?
C56 C61 C60 120.2(19) . . ?
C67 C62 C63 117.2(17) . . ?
C67 C62 B1 123.8(16) . . ?
C63 C62 B1 119.0(16) . . ?
C62 C63 C64 119.4(19) . . ?
C65 C64 C63 125(2) . . ?
C64 C65 C66 115.7(19) . . ?
C65 C66 C67 122(2) . . ?
C62 C67 C66 121.4(19) . . ?
C69 C68 C73 115.0(16) . . ?
C69 C68 B1 125.9(17) . . ?
C73 C68 B1 118.8(16) . . ?
C68 C69 C70 123.9(18) . . ?
C71 C70 C69 120(2) . . ?
C70 C71 C72 116.0(18) . . ?
C73 C72 C71 123(2) . . ?
C72 C73 C68 121.3(19) . . ?

loop_
_geom_bond_atom_site_label_1
_geom_bond_atom_site_label_2
_geom_bond_distance
_geom_bond_site_symmetry_2
_geom_bond_publ_flag
W1 Se2 2.463(2) . ?
W1 Se4 2.466(2) . ?
W1 P1 2.489(5) . ?
W1 Se1 2.493(2) . ?
W1 P2 2.538(5) . ?
W1 W3 2.8147(13) . ?
W1 W2 2.8242(14) . ?
W2 Se3 2.464(2) . ?
W2 Se2 2.474(2) . ?
W2 P3 2.490(5) . ?
W2 Se1 2.493(2) . ?
W2 P4 2.516(5) . ?
W2 W3 2.8191(13) . ?
W3 Se4 2.461(2) . ?
W3 Se3 2.462(2) . ?
W3 P5 2.474(5) . ?
W3 Se1 2.498(2) . ?
W3 P6 2.520(5) . ?
P1 C1 1.799(19) . ?
P1 C3 1.837(19) . ?
P1 C2 1.845(19) . ?
P2 C5 1.743(18) . ?
P2 C6 1.794(18) . ?
P2 C4 1.83(2) . ?
P3 C9 1.785(19) . ?
P3 C7 1.788(18) . ?
P3 C8 1.87(2) . ?
P4 C11 1.79(2) . ?
P4 C12 1.81(2) . ?
P4 C10 1.82(2) . ?
P5 C14 1.79(2) . ?
P5 C13 1.794(19) . ?
P5 C15 1.86(2) . ?
P6 C17 1.78(2) . ?
P6 C16 1.787(17) . ?
P6 C18 1.85(2) . ?
C3 C4 1.39(3) . ?
C9 C10 1.53(3) . ?
C15 C16 1.50(3) . ?
B1 C50 1.62(3) . ?
B1 C56 1.65(2) . ?
B1 C62 1.66(3) . ?
B1 C68 1.68(2) . ?
C50 C51 1.38(2) . ?
C50 C55 1.42(3) . ?
C51 C52 1.38(3) . ?
C52 C53 1.44(4) . ?
C53 C54 1.28(4) . ?
C54 C55 1.40(3) . ?
C56 C61 1.43(2) . ?
C56 C57 1.49(3) . ?
C57 C58 1.32(3) . ?
C58 C59 1.38(3) . ?
C59 C60 1.36(3) . ?
C60 C61 1.45(3) . ?
C62 C67 1.37(2) . ?
C62 C63 1.40(2) . ?
C63 C64 1.40(2) . ?
C64 C65 1.35(3) . ?
C65 C66 1.38(3) . ?
C66 C67 1.42(3) . ?
C68 C69 1.35(2) . ?
C68 C73 1.40(2) . ?
C69 C70 1.39(2) . ?
C70 C71 1.36(3) . ?
C71 C72 1.37(3) . ?
C72 C73 1.35(2) . ?
